data_4323966
loop_
_publ_author_name
'Hans Fuhrmann'
'Simon Brenner'
'Perdita Arndt'
'Rhett Kempe'

_publ_contact_author
;
        Rhett Kempe
        MPG AG Komplexkatalyse
        an der Universit\"at Rostock
        Buchbinderstr. 5-6
        18055 Rostock
        Bundesrepublik Deutschland
;
_publ_contact_author_email RKempe@Chemie1.Uni-Rostock.De
_publ_section_title
;
 Octahedral Group 4 Metal Complexes That Contain Amine, Amido, and
 Aminopyridinato Ligands: Synthesis, Structure, and Application in
 \a-Olefin Oligo- and Polymerization
;
_journal_name_full 'Inorganic Chemistry'
_journal_page_first 6742
_journal_page_last 6745
_journal_paper_doi 10.1021/ic960182r
_journal_volume 35
_journal_year 1996
_chemical_formula_sum 'C17 H36 Cl2 N4 Si Zr'
_chemical_formula_weight 486.71
_chemical_name_systematic
; 
 ? 
;
_space_group_IT_number 14
_symmetry_cell_setting monoclinic
_symmetry_space_group_name_Hall '-P 2yn'
_symmetry_space_group_name_H-M 'P 1 21/n 1'
_atom_sites_solution_hydrogens geom
_atom_sites_solution_primary direct
_atom_sites_solution_secondary difmap
_audit_creation_method SHELXL
_cell_angle_alpha 90.00
_cell_angle_beta 93.90(1)
_cell_angle_gamma 90.00
_cell_formula_units_Z 4
_cell_length_a 10.125(1)
_cell_length_b 16.331(1)
_cell_length_c 15.276(2)
_cell_measurement_reflns_used 2000
_cell_measurement_temperature 293(2)
_cell_measurement_theta_max 24
_cell_measurement_theta_min 4
_cell_volume 2520.1(4)
_computing_cell_refinement STOE-CELL
_computing_data_collection STOE-EXPOSE
_computing_data_reduction STOE-INTEGRATE
_computing_molecular_graphics SCHAKAL
_computing_publication_material SHELXL-93
_computing_structure_refinement 'SHELXL-93 (Sheldrick, 1993)'
_computing_structure_solution 'SHELXS-86 (Sheldrick, 1990)'
_diffrn_ambient_temperature 293(2)
_diffrn_measurement_device STOE-IPDS
_diffrn_measurement_method 'LASER SCANNED IMAGING PLATE'
_diffrn_radiation_monochromator graphite
_diffrn_radiation_source 'fine-focus sealed tube'
_diffrn_radiation_type MoK\a
_diffrn_radiation_wavelength 0.71069
_diffrn_reflns_av_R_equivalents 0.0000
_diffrn_reflns_av_sigmaI/netI 0.0757
_diffrn_reflns_limit_h_max 10
_diffrn_reflns_limit_h_min -10
_diffrn_reflns_limit_k_max 18
_diffrn_reflns_limit_k_min 0
_diffrn_reflns_limit_l_max 17
_diffrn_reflns_limit_l_min 0
_diffrn_reflns_number 3560
_diffrn_reflns_theta_max 24.20
_diffrn_reflns_theta_min 1.83
_diffrn_standards_interval_time 360
_diffrn_standards_number 50-200
_exptl_absorpt_coefficient_mu 0.704
_exptl_absorpt_correction_type no
_exptl_crystal_colour yellow
_exptl_crystal_density_diffrn 1.283
_exptl_crystal_description prism
_exptl_crystal_F_000 1016
_exptl_crystal_size_max 0.3
_exptl_crystal_size_mid 0.2
_exptl_crystal_size_min 0.2
_refine_diff_density_max 0.401
_refine_diff_density_min -0.954
_refine_diff_density_rms 0.079
_refine_ls_extinction_method none
_refine_ls_goodness_of_fit_all 0.998
_refine_ls_goodness_of_fit_obs 1.129
_refine_ls_matrix_type full
_refine_ls_number_parameters 234
_refine_ls_number_reflns 3560
_refine_ls_number_restraints 0
_refine_ls_restrained_S_all 0.998
_refine_ls_restrained_S_obs 1.129
_refine_ls_R_factor_all 0.0752
_refine_ls_R_factor_obs 0.0536
_refine_ls_shift/esd_max -0.093
_refine_ls_shift/esd_mean 0.015
_refine_ls_structure_factor_coef Fsqd
_refine_ls_weighting_details 'w=1/[\s^2^(Fo^2^)+(0.0907P)^2^+0.0000P] where P=(Fo^2^+2Fc^2^)/3'
_refine_ls_weighting_scheme calc
_refine_ls_wR_factor_all 0.1570
_refine_ls_wR_factor_obs 0.1473
_reflns_number_observed 2506
_reflns_number_total 3560
_reflns_observed_criterion >2sigma(I)
_cod_data_source_file ic960182r_2.cif
_cod_data_source_block 511
_cod_depositor_comments
;
The following automatic conversions were performed:

'_refine_ls_weighting_scheme' value 'calc
w=1/[\s^2^(Fo^2^)+(0.0907P)^2^+0.0000P] where P=(Fo^2^+2Fc^2^)/3' was
changed to 'calc'. New tag '_refine_ls_weighting_details' was
created. The value of the new tag was set to
'w=1/[\s^2^(Fo^2^)+(0.0907P)^2^+0.0000P] where P=(Fo^2^+2Fc^2^)/3'.

Automatic conversion script
Id: cif_fix_values 3143 2015-03-26 13:38:13Z robertas 
;
_cod_database_code 4323966

loop_
_symmetry_equiv_pos_as_xyz
'x, y, z'
'-x+1/2, y+1/2, -z+1/2'
'-x, -y, -z'
'x-1/2, -y-1/2, z-1/2'

loop_
_atom_site_aniso_label
_atom_site_aniso_U_11
_atom_site_aniso_U_22
_atom_site_aniso_U_33
_atom_site_aniso_U_23
_atom_site_aniso_U_13
_atom_site_aniso_U_12
C1 0.064(3) 0.057(4) 0.108(6) 0.023(4) -0.017(3) 0.003(3)
C2 0.047(3) 0.085(5) 0.109(6) -0.002(4) 0.006(3) 0.021(3)
C3 0.096(5) 0.058(4) 0.118(7) -0.023(4) -0.013(4) 0.012(3)
C4 0.043(3) 0.036(3) 0.063(4) 0.006(2) 0.002(2) -0.005(2)
C5 0.040(3) 0.045(3) 0.100(5) 0.017(3) 0.005(3) 0.002(2)
C6 0.054(4) 0.072(4) 0.127(7) 0.023(4) 0.009(3) -0.017(3)
C7 0.043(3) 0.075(5) 0.141(7) 0.007(4) 0.009(3) 0.014(3)
C8 0.038(3) 0.053(3) 0.120(6) 0.016(4) -0.008(3) 0.002(2)
C9 0.071(4) 0.067(5) 0.228(12) 0.046(6) 0.017(5) 0.038(4)
C10 0.064(4) 0.080(5) 0.078(5) 0.009(4) -0.001(3) -0.003(3)
C11 0.086(5) 0.142(8) 0.102(8) 0.014(6) 0.019(4) -0.014(5)
C12 0.124(6) 0.093(6) 0.085(6) 0.000(4) 0.001(5) -0.023(5)
C13 0.116(7) 0.168(10) 0.133(10) 0.049(8) -0.049(6) -0.043(7)
N1 0.023(2) 0.038(2) 0.094(4) 0.013(2) 0.008(2) 0.003(2)
N2 0.026(2) 0.038(2) 0.067(3) 0.005(2) 0.003(2) 0.0020(14)
N3 0.061(3) 0.052(3) 0.067(4) 0.002(2) 0.002(2) -0.014(2)
N4 0.083(4) 0.072(4) 0.059(4) -0.003(3) 0.014(3) 0.010(3)
Si1 0.0527(8) 0.0346(8) 0.0747(12) 0.0010(7) -0.0016(7) 0.0077(6)
Cl1 0.0540(8) 0.0809(11) 0.0904(14) 0.0057(9) -0.0140(7) -0.0139(7)
Cl2 0.0953(11) 0.0330(7) 0.1066(15) 0.0031(8) 0.0043(9) 0.0073(7)
Zr1A 0.0399(4) 0.0315(4) 0.0625(8) 0.0051(5) 0.0014(5) -0.0023(2)
Zr1B 0.053(4) 0.036(3) 0.060(7) -0.007(5) 0.003(5) -0.005(2)

loop_
_atom_site_label
_atom_site_type_symbol
_atom_site_fract_x
_atom_site_fract_y
_atom_site_fract_z
_atom_site_U_iso_or_equiv
_atom_site_thermal_displace_type
_atom_site_occupancy
_atom_site_calc_flag
_atom_site_refinement_flags
_atom_site_disorder_group
C1 C -0.0938(6) 0.4192(4) 0.6693(5) 0.077(2) Uani 1 d . .
H1A H -0.0048(6) 0.4307(4) 0.6549(5) 0.116 Uiso 1 calc R .
H1B H -0.1442(6) 0.4691(4) 0.6674(5) 0.116 Uiso 1 calc R .
H1C H -0.1335(6) 0.3810(4) 0.6277(5) 0.116 Uiso 1 calc R .
C2 C -0.2628(6) 0.3530(4) 0.8077(5) 0.080(2) Uani 1 d . .
H2A H -0.3021(6) 0.3147(4) 0.7659(5) 0.120 Uiso 1 calc R .
H2B H -0.3130(6) 0.4029(4) 0.8054(5) 0.120 Uiso 1 calc R .
H2C H -0.2625(6) 0.3301(4) 0.8656(5) 0.120 Uiso 1 calc R .
C3 C -0.0165(7) 0.4488(4) 0.8624(5) 0.092(2) Uani 1 d . .
H3A H 0.0729(7) 0.4603(4) 0.8489(5) 0.138 Uiso 1 calc R .
H3B H -0.0166(7) 0.4258(4) 0.9202(5) 0.138 Uiso 1 calc R .
H3C H -0.0670(7) 0.4986(4) 0.8599(5) 0.138 Uiso 1 calc R .
C4 C 0.1282(4) 0.2760(3) 0.7900(4) 0.0472(13) Uani 1 d . .
C5 C 0.2238(5) 0.3346(3) 0.7693(4) 0.062(2) Uani 1 d . .
H5 H 0.1977(5) 0.3863(3) 0.7496(4) 0.074 Uiso 1 calc R .
C6 C 0.3550(6) 0.3144(4) 0.7786(5) 0.084(2) Uani 1 d . .
H6 H 0.4186(6) 0.3529(4) 0.7659(5) 0.101 Uiso 1 calc R .
C7 C 0.3932(6) 0.2379(4) 0.8063(6) 0.086(2) Uani 1 d . .
H7 H 0.4827(6) 0.2246(4) 0.8124(6) 0.103 Uiso 1 calc R .
C8 C 0.2996(5) 0.1803(4) 0.8254(5) 0.071(2) Uani 1 d . .
C9 C 0.3379(7) 0.0968(4) 0.8585(7) 0.122(4) Uani 1 d . .
H9A H 0.2596(7) 0.0657(4) 0.8678(7) 0.183 Uiso 1 calc R .
H9B H 0.3908(7) 0.1016(4) 0.9129(7) 0.183 Uiso 1 calc R .
H9C H 0.3880(7) 0.0693(4) 0.8161(7) 0.183 Uiso 1 calc R .
C10 C -0.1543(6) 0.0940(4) 0.9707(5) 0.074(2) Uani 1 d . .
H10A H -0.1006(6) 0.0697(4) 1.0189(5) 0.089 Uiso 1 calc R .
H10B H -0.1706(6) 0.0522(4) 0.9262(5) 0.089 Uiso 1 calc R .
C11 C -0.2842(7) 0.1202(6) 1.0035(6) 0.109(3) Uani 1 d . .
H11A H -0.3278(7) 0.0736(6) 1.0267(6) 0.164 Uiso 1 calc R .
H11B H -0.3389(7) 0.1432(6) 0.9559(6) 0.164 Uiso 1 calc R .
H11C H -0.2689(7) 0.1606(6) 1.0487(6) 0.164 Uiso 1 calc R .
C12 C -0.0328(9) 0.2197(5) 1.0009(6) 0.101(2) Uani 1 d . .
H12A H -0.1068(9) 0.2354(5) 1.0343(6) 0.121 Uiso 1 calc R .
H12B H -0.0029(9) 0.2685(5) 0.9719(6) 0.121 Uiso 1 calc R .
C13 C 0.0753(9) 0.1905(7) 1.0625(7) 0.142(4) Uani 1 d . .
H13A H 0.0999(9) 0.2330(7) 1.1038(7) 0.212 Uiso 1 calc R .
H13B H 0.1504(9) 0.1761(7) 1.0305(7) 0.212 Uiso 1 calc R .
H13C H 0.0462(9) 0.1432(7) 1.0933(7) 0.212 Uiso 1 calc R .
C14A C -0.0275(34) 0.1966(23) 0.5870(25) 0.207(15) Uiso 0.50 d P 1
H14A H 0.0546(34) 0.2127(23) 0.5627(25) 0.249 Uiso 0.50 calc PR 1
H14B H -0.0661(34) 0.2447(23) 0.6126(25) 0.249 Uiso 0.50 calc PR 1
C15A C -0.1274(30) 0.1598(18) 0.5117(22) 0.169(12) Uiso 0.50 d P 1
H15A H -0.1465(30) 0.2007(18) 0.4674(22) 0.254 Uiso 0.50 calc PR 1
H15B H -0.2080(30) 0.1436(18) 0.5364(22) 0.254 Uiso 0.50 calc PR 1
H15C H -0.0877(30) 0.1131(18) 0.4858(22) 0.254 Uiso 0.50 calc PR 1
C16A C 0.0989(22) 0.0803(16) 0.6151(18) 0.144(8) Uiso 0.50 d P 1
H16A H 0.1273(22) 0.0417(16) 0.6608(18) 0.173 Uiso 0.50 calc PR 1
H16B H 0.0613(22) 0.0499(16) 0.5649(18) 0.173 Uiso 0.50 calc PR 1
C17A C 0.2128(33) 0.1302(20) 0.5899(26) 0.198(14) Uiso 0.50 d P 1
H17A H 0.2792(33) 0.0948(20) 0.5685(26) 0.298 Uiso 0.50 calc PR 1
H17B H 0.2494(33) 0.1598(20) 0.6401(26) 0.298 Uiso 0.50 calc PR 1
H17C H 0.1835(33) 0.1682(20) 0.5447(26) 0.298 Uiso 0.50 calc PR 1
C14B C -0.0884(13) 0.1907(8) 0.5875(9) 0.058(3) Uiso 0.50 d P 2
H14C H -0.0332(13) 0.2243(8) 0.5525(9) 0.070 Uiso 0.50 calc PR 2
H14D H -0.1424(13) 0.2267(8) 0.6208(9) 0.070 Uiso 0.50 calc PR 2
C15B C -0.1830(20) 0.1329(14) 0.5239(15) 0.117(6) Uiso 0.50 d P 2
H15D H -0.2374(20) 0.1665(14) 0.4845(15) 0.175 Uiso 0.50 calc PR 2
H15E H -0.2383(20) 0.1003(14) 0.5587(15) 0.175 Uiso 0.50 calc PR 2
H15F H -0.1293(20) 0.0977(14) 0.4906(15) 0.175 Uiso 0.50 calc PR 2
C16B C 0.1409(20) 0.1341(13) 0.6269(13) 0.102(5) Uiso 0.50 d P 2
H16C H 0.1753(20) 0.1894(13) 0.6230(13) 0.122 Uiso 0.50 calc PR 2
H16D H 0.1902(20) 0.1073(13) 0.6754(13) 0.122 Uiso 0.50 calc PR 2
C17B C 0.1671(25) 0.0894(16) 0.5437(18) 0.157(9) Uiso 0.50 d P 2
H17D H 0.2605(25) 0.0890(16) 0.5363(18) 0.236 Uiso 0.50 calc PR 2
H17E H 0.1218(25) 0.1165(16) 0.4946(18) 0.236 Uiso 0.50 calc PR 2
H17F H 0.1356(25) 0.0341(16) 0.5471(18) 0.236 Uiso 0.50 calc PR 2
N1 N 0.1719(3) 0.2001(2) 0.8174(3) 0.0517(12) Uani 1 d . .
N2 N -0.0039(3) 0.2830(2) 0.7881(3) 0.0435(10) Uani 1 d . .
N3 N -0.0799(4) 0.1611(3) 0.9337(3) 0.0600(12) Uani 1 d . .
N4 N -0.0040(5) 0.1394(3) 0.6483(4) 0.0707(14) Uani 1 d . .
HN4 H -0.1083(55) 0.0744(37) 0.5816(45) 0.085 Uiso 1 d . .
Si1 Si -0.09141(14) 0.37469(9) 0.78130(12) 0.0543(4) Uani 1 d . .
Cl1 Cl -0.27666(14) 0.13788(10) 0.75029(12) 0.0760(5) Uani 1 d . .
Cl2 Cl 0.0269(2) 0.01026(8) 0.80553(13) 0.0784(5) Uani 1 d . .
Zr1A Zr -0.04632(11) 0.15394(7) 0.80624(7) 0.0447(3) Uani 0.90 d P .
Zr1B Zr -0.0404(11) 0.1474(7) 0.7660(6) 0.050(3) Uani 0.10 d P .

loop_
_atom_type_symbol
_atom_type_description
_atom_type_scat_dispersion_real
_atom_type_scat_dispersion_imag
_atom_type_scat_source
C C 0.0033 0.0016 'International Tables Vol C Tables 4.2.6.8 and 6.1.1.4'
H H 0.0000 0.0000 'International Tables Vol C Tables 4.2.6.8 and 6.1.1.4'
N N 0.0061 0.0033 'International Tables Vol C Tables 4.2.6.8 and 6.1.1.4'
Si Si 0.0817 0.0704 'International Tables Vol C Tables 4.2.6.8 and 6.1.1.4'
Cl Cl 0.1484 0.1585 'International Tables Vol C Tables 4.2.6.8 and 6.1.1.4'
Zr Zr -2.9673 0.5597 'International Tables Vol C Tables 4.2.6.8 and 6.1.1.4'

loop_
_geom_angle_atom_site_label_1
_geom_angle_atom_site_label_2
_geom_angle_atom_site_label_3
_geom_angle
_geom_angle_site_symmetry_1
_geom_angle_site_symmetry_3
_geom_angle_publ_flag
N2 C4 N1 112.5(4) . . ?
N2 C4 C5 129.5(4) . . ?
N1 C4 C5 118.0(4) . . ?
N2 C4 Zr1A 53.4(2) . . ?
N1 C4 Zr1A 60.1(2) . . ?
C5 C4 Zr1A 171.4(4) . . ?
N2 C4 Zr1B 56.3(3) . . ?
N1 C4 Zr1B 61.9(3) . . ?
C5 C4 Zr1B 158.2(5) . . ?
Zr1A C4 Zr1B 13.4(2) . . ?
C6 C5 C4 119.3(5) . . ?
C7 C6 C5 120.4(6) . . ?
C6 C7 C8 120.3(5) . . ?
N1 C8 C7 119.5(5) . . ?
N1 C8 C9 118.7(5) . . ?
C7 C8 C9 121.8(5) . . ?
N3 C10 C11 113.7(6) . . ?
N3 C12 C13 115.4(8) . . ?
N4 C14A C15A 108.5(26) . . ?
N4 C14A Zr1B 31.7(12) . . ?
C15A C14A Zr1B 121.0(22) . . ?
C17A C16A N4 107.4(24) . . ?
N4 C14B C15B 109.9(11) . . ?
N4 C14B Zr1B 36.7(5) . . ?
C15B C14B Zr1B 119.3(11) . . ?
C17B C16B N4 115.8(18) . . ?
C8 N1 C4 122.6(4) . . ?
C8 N1 Zr1A 147.1(4) . . ?
C4 N1 Zr1A 89.2(3) . . ?
C8 N1 Zr1B 141.9(5) . . ?
C4 N1 Zr1B 87.8(4) . . ?
Zr1A N1 Zr1B 15.3(2) . . ?
C4 N2 Si1 125.3(3) . . ?
C4 N2 Zr1A 96.9(3) . . ?
Si1 N2 Zr1A 137.6(2) . . ?
C4 N2 Zr1B 94.2(4) . . ?
Si1 N2 Zr1B 139.0(4) . . ?
Zr1A N2 Zr1B 16.2(2) . . ?
C12 N3 C10 111.8(6) . . ?
C12 N3 Zr1A 130.7(5) . . ?
C10 N3 Zr1A 117.3(4) . . ?
C12 N3 Zr1B 132.6(5) . . ?
C10 N3 Zr1B 115.4(5) . . ?
Zr1A N3 Zr1B 1.8(3) . . ?
C14B N4 C16B 114.9(10) . . ?
C14A N4 C16A 107.6(20) . . ?
C14A N4 Zr1B 126.2(18) . . ?
C14B N4 Zr1B 115.0(7) . . ?
C16B N4 Zr1B 117.8(9) . . ?
C16A N4 Zr1B 123.1(11) . . ?
C14A N4 Zr1A 125.4(18) . . ?
C14B N4 Zr1A 115.1(6) . . ?
C16B N4 Zr1A 116.3(8) . . ?
C16A N4 Zr1A 123.1(10) . . ?
Zr1B N4 Zr1A 2.1(4) . . ?
N2 Si1 C2 107.7(2) . . ?
N2 Si1 C3 109.8(3) . . ?
C2 Si1 C3 109.1(3) . . ?
N2 Si1 C1 111.5(3) . . ?
C2 Si1 C1 108.9(3) . . ?
C3 Si1 C1 109.8(3) . . ?
Zr1B Cl1 Zr1A 15.0(2) . . ?
Zr1B Cl2 Zr1A 14.9(2) . . ?
Zr1B Zr1A N3 172.3(12) . . ?
Zr1B Zr1A N2 90.4(12) . . ?
N3 Zr1A N2 96.7(2) . . ?
Zr1B Zr1A N1 88.5(11) . . ?
N3 Zr1A N1 97.6(2) . . ?
N2 Zr1A N1 60.07(13) . . ?
Zr1B Zr1A Cl1 78.0(11) . . ?
N3 Zr1A Cl1 97.20(14) . . ?
N2 Zr1A Cl1 104.58(11) . . ?
N1 Zr1A Cl1 159.80(12) . . ?
Zr1B Zr1A Cl2 77.6(12) . . ?
N3 Zr1A Cl2 97.50(15) . . ?
N2 Zr1A Cl2 149.56(11) . . ?
N1 Zr1A Cl2 91.38(11) . . ?
Cl1 Zr1A Cl2 100.18(7) . . ?
Zr1B Zr1A N4 6.2(11) . . ?
N3 Zr1A N4 177.9(2) . . ?
N2 Zr1A N4 85.4(2) . . ?
N1 Zr1A N4 82.9(2) . . ?
Cl1 Zr1A N4 82.75(14) . . ?
Cl2 Zr1A N4 80.41(13) . . ?
Zr1B Zr1A C4 86.0(11) . . ?
N3 Zr1A C4 101.7(2) . . ?
N2 Zr1A C4 29.71(14) . . ?
N1 Zr1A C4 30.72(14) . . ?
Cl1 Zr1A C4 131.73(12) . . ?
Cl2 Zr1A C4 120.44(11) . . ?
N4 Zr1A C4 79.8(2) . . ?
Zr1A Zr1B N4 171.8(14) . . ?
Zr1A Zr1B N2 73.4(11) . . ?
N4 Zr1B N2 99.8(5) . . ?
Zr1A Zr1B Cl1 87.0(11) . . ?
N4 Zr1B Cl1 99.3(5) . . ?
N2 Zr1B Cl1 103.3(5) . . ?
Zr1A Zr1B N1 76.2(11) . . ?
N4 Zr1B N1 96.3(5) . . ?
N2 Zr1B N1 57.8(3) . . ?
Cl1 Zr1B N1 157.5(5) . . ?
Zr1A Zr1B Cl2 87.5(12) . . ?
N4 Zr1B Cl2 96.1(4) . . ?
N2 Zr1B Cl2 146.2(5) . . ?
Cl1 Zr1B Cl2 103.2(4) . . ?
N1 Zr1B Cl2 91.1(4) . . ?
Zr1A Zr1B N3 5.9(9) . . ?
N4 Zr1B N3 177.2(6) . . ?
N2 Zr1B N3 78.8(3) . . ?
Cl1 Zr1B N3 83.5(3) . . ?
N1 Zr1B N3 80.9(3) . . ?
Cl2 Zr1B N3 83.9(4) . . ?
Zr1A Zr1B C4 80.6(11) . . ?
N4 Zr1B C4 91.2(5) . . ?
N2 Zr1B C4 29.5(2) . . ?
Cl1 Zr1B C4 132.7(5) . . ?
N1 Zr1B C4 30.3(2) . . ?
Cl2 Zr1B C4 121.4(5) . . ?
N3 Zr1B C4 86.5(3) . . ?
Zr1A Zr1B C14B 151.2(14) . . ?
N4 Zr1B C14B 28.3(4) . . ?
N2 Zr1B C14B 85.1(5) . . ?
Cl1 Zr1B C14B 79.3(4) . . ?
N1 Zr1B C14B 108.5(5) . . ?
Cl2 Zr1B C14B 120.2(4) . . ?
N3 Zr1B C14B 153.0(6) . . ?
C4 Zr1B C14B 90.1(4) . . ?
Zr1A Zr1B C14A 153.8(16) . . ?
N4 Zr1B C14A 22.1(8) . . ?
N2 Zr1B C14A 81.4(8) . . ?
Cl1 Zr1B C14A 91.9(8) . . ?
N1 Zr1B C14A 96.5(8) . . ?
Cl2 Zr1B C14A 118.1(8) . . ?
N3 Zr1B C14A 158.0(9) . . ?
C4 Zr1B C14A 80.9(8) . . ?

loop_
_geom_bond_atom_site_label_1
_geom_bond_atom_site_label_2
_geom_bond_distance
_geom_bond_site_symmetry_2
_geom_bond_publ_flag
C1 Si1 1.858(7) . ?
C2 Si1 1.842(6) . ?
C3 Si1 1.856(7) . ?
C4 N2 1.341(6) . ?
C4 N1 1.373(6) . ?
C4 C5 1.411(7) . ?
C4 Zr1A 2.687(5) . ?
C4 Zr1B 2.716(12) . ?
C5 C6 1.367(8) . ?
C6 C7 1.367(9) . ?
C7 C8 1.381(9) . ?
C8 N1 1.330(6) . ?
C8 C9 1.497(8) . ?
C10 N3 1.464(7) . ?
C10 C11 1.501(9) . ?
C12 N3 1.460(9) . ?
C12 C13 1.474(11) . ?
C14A N4 1.33(4) . ?
C14A C15A 1.60(4) . ?
C14A Zr1B 2.86(4) . ?
C16A C17A 1.48(4) . ?
C16A N4 1.53(2) . ?
C14B N4 1.478(15) . ?
C14B C15B 1.62(3) . ?
C14B Zr1B 2.83(2) . ?
C16B C17B 1.51(3) . ?
C16B N4 1.53(2) . ?
N1 Zr1A 2.329(4) . ?
N1 Zr1B 2.398(12) . ?
N2 Si1 1.740(4) . ?
N2 Zr1A 2.172(4) . ?
N2 Zr1B 2.266(12) . ?
N3 Zr1A 2.003(5) . ?
N3 Zr1B 2.630(10) . ?
N4 Zr1B 1.864(10) . ?
N4 Zr1A 2.490(5) . ?
Cl1 Zr1B 2.393(12) . ?
Cl1 Zr1A 2.443(2) . ?
Cl2 Zr1B 2.406(12) . ?
Cl2 Zr1A 2.461(2) . ?
Zr1A Zr1B 0.631(9) . ?
